data_7100045
loop_
_publ_author_name
'Dario Braga'
'Marco Curzi'
'F. Grepioni'
'Marco Polito'

_publ_section_title
;
Mechanochemical and Solution Reactions Between
AgCH3COO and [H2NC6H10NH2] Yield Three Isomers of the Coordination
Network {Ag[H2NC6H10NH2]+}
;
_journal_name_full 'Chemical Communications'
_journal_paper_doi 10.1039/b503404c
_journal_year 2005
_chemical_formula_sum 'C8 H25 Ag N2 O6'
_chemical_formula_weight 353.17
_space_group_IT_number 2
_symmetry_cell_setting triclinic
_symmetry_space_group_name_Hall '-P 1'
_symmetry_space_group_name_H-M 'P -1'
_cell_angle_alpha 95.35(3)
_cell_angle_beta 90.898(17)
_cell_angle_gamma 108.90(2)
_cell_formula_units_Z 4
_cell_length_a 8.7808(13)
_cell_length_b 12.810(4)
_cell_length_c 13.706(3)
_cell_measurement_temperature 293(2)
_cell_volume 1450.5(6)
_diffrn_ambient_temperature 293(2)
_exptl_crystal_density_diffrn 1.617
_cod_depositor_comments
;
The following automatic conversions were performed:
'_symmetry_cell_setting' value 'Triclinic' changed to 'triclinic'
according to '/home/saulius/struct/CIF-dictionaries/cif_core.dic'
dictionary named 'cif_core.dic' version 2.4.1 from 2010-06-29.

Automatic conversion script
Id: cif_fix_enum 1527 2010-12-29 10:47:43Z saulius 
;
_cod_database_code 7100045

loop_
_symmetry_equiv_pos_as_xyz
'x, y, z'
'-x, -y, -z'

loop_
_atom_site_label
_atom_site_type_symbol
_atom_site_fract_x
_atom_site_fract_y
_atom_site_fract_z
_atom_site_U_iso_or_equiv
_atom_site_adp_type
_atom_site_occupancy
_atom_site_symmetry_multiplicity
_atom_site_calc_flag
_atom_site_refinement_flags
_atom_site_disorder_assembly
_atom_site_disorder_group
C1 C 0.8811(3) 0.0844(2) 0.7778(2) 0.0324(6) Uani 1 1 d . . .
H1A H 0.8950 0.1268 0.8425 0.039 Uiso 1 1 calc R . .
C1A C 0.8459(5) 0.3747(3) 0.9129(3) 0.0680(11) Uani 1 1 d . . .
H11A H 0.8735 0.4481 0.8927 0.102 Uiso 1 1 calc R . .
H12A H 0.8730 0.3268 0.8631 0.102 Uiso 1 1 calc R . .
H13A H 0.9047 0.3770 0.9731 0.102 Uiso 1 1 calc R . .
C2 C 0.9399(3) 0.1656(3) 0.7016(2) 0.0394(7) Uani 1 1 d . . .
H2A H 0.8792 0.2169 0.7046 0.047 Uiso 1 1 calc R . .
H2B H 0.9204 0.1252 0.6367 0.047 Uiso 1 1 calc R . .
C2A C 0.6679(4) 0.3311(3) 0.9281(2) 0.0412(7) Uani 1 1 d . . .
C3 C 0.1200(3) 0.2311(2) 0.7180(2) 0.0386(7) Uani 1 1 d . . .
H3A H 0.1540 0.2800 0.6669 0.046 Uiso 1 1 calc R . .
H3B H 0.1386 0.2764 0.7806 0.046 Uiso 1 1 calc R . .
C3A C -0.6745(4) 0.6630(3) 0.4361(2) 0.0405(7) Uani 1 1 d . . .
C4 C 0.2187(3) 0.1532(2) 0.7170(2) 0.0309(6) Uani 1 1 d . . .
H4A H 0.2012 0.1102 0.6524 0.037 Uiso 1 1 calc R . .
C4A C -0.8547(4) 0.6074(3) 0.4250(3) 0.0618(10) Uani 1 1 d . . .
H41A H -0.8785 0.5295 0.4061 0.093 Uiso 1 1 calc R . .
H42A H -0.8984 0.6394 0.3756 0.093 Uiso 1 1 calc R . .
H43A H -0.9018 0.6178 0.4864 0.093 Uiso 1 1 calc R . .
C5 C 0.1632(4) 0.0731(3) 0.7935(2) 0.0400(7) Uani 1 1 d . . .
H5A H 0.1841 0.1139 0.8583 0.048 Uiso 1 1 calc R . .
H5B H 0.2237 0.0217 0.7899 0.048 Uiso 1 1 calc R . .
C6 C 0.9836(4) 0.0086(3) 0.7780(3) 0.0436(7) Uani 1 1 d . . .
H6A H 0.9649 -0.0379 0.7160 0.052 Uiso 1 1 calc R . .
H6B H 0.9505 -0.0397 0.8298 0.052 Uiso 1 1 calc R . .
C7 C 1.2378(3) 0.6968(2) 0.7236(2) 0.0321(6) Uani 1 1 d . . .
H7A H 1.2131 0.6618 0.6559 0.038 Uiso 1 1 calc R . .
C8 C 1.2179(3) 0.6062(3) 0.7913(2) 0.0379(7) Uani 1 1 d . . .
H8A H 1.1090 0.5542 0.7824 0.045 Uiso 1 1 calc R . .
H8B H 1.2337 0.6391 0.8589 0.045 Uiso 1 1 calc R . .
C9 C 1.4120(3) 0.7744(2) 0.7314(2) 0.0354(6) Uani 1 1 d . . .
H9A H 1.4354 0.8136 0.7968 0.042 Uiso 1 1 calc R . .
H9B H 1.4251 0.8290 0.6849 0.042 Uiso 1 1 calc R . .
C10 C 0.5108(3) 0.6230(2) 0.7799(2) 0.0318(6) Uani 1 1 d . . .
H10 H 0.5327 0.6590 0.8473 0.038 Uiso 1 1 calc R . .
C11 C 0.3378(4) 0.5438(2) 0.7711(2) 0.0382(7) Uani 1 1 d . . .
H11A' H 0.3250 0.4891 0.8175 0.046 Uiso 1 1 calc R . .
H11B H 0.3154 0.5048 0.7056 0.046 Uiso 1 1 calc R . .
C12 C 1.5319(3) 0.7121(2) 0.7111(2) 0.0376(6) Uani 1 1 d . . .
H12A' H 1.5156 0.6784 0.6438 0.045 Uiso 1 1 calc R . .
H12B H 1.6409 0.7639 0.7197 0.045 Uiso 1 1 calc R . .
Ag2 Ag 0.87461(3) 0.66666(2) 0.755311(18) 0.04283(11) Uani 1 1 d . . .
Ag1 Ag 0.55027(3) 0.11772(2) 0.745458(19) 0.04523(11) Uani 1 1 d . . .
N1 N 0.7082(3) 0.0225(2) 0.75825(19) 0.0385(6) Uani 1 1 d . . .
N2 N 0.3936(3) 0.2151(2) 0.73288(19) 0.0405(6) Uani 1 1 d . . .
N3 N 1.1249(3) 0.7584(2) 0.74690(18) 0.0382(5) Uani 1 1 d . . .
N4 N 0.6297(3) 0.5634(2) 0.75928(19) 0.0384(6) Uani 1 1 d . . .
O1 O 0.5858(3) 0.3913(2) 0.9113(2) 0.0607(7) Uani 1 1 d . . .
O5A O 0.2250(3) 0.8998(2) 0.55801(19) 0.0563(6) Uani 1 1 d . . .
O2 O 0.6113(3) 0.23634(19) 0.95467(19) 0.0557(6) Uani 1 1 d . . .
O8A O -0.3263(3) 0.91084(19) 0.54120(18) 0.0540(6) Uani 1 1 d . . .
O3 O -0.5854(3) 0.6059(2) 0.4168(2) 0.0570(6) Uani 1 1 d . . .
O4A O 0.7858(3) 0.1225(2) 0.04135(18) 0.0525(6) Uani 1 1 d . . .
O4 O -0.6226(3) 0.7655(2) 0.4615(2) 0.0584(6) Uani 1 1 d . . .
O2A O 1.1201(3) 0.2063(2) 0.0606(2) 0.0601(7) Uani 1 1 d . . .
O3A O 1.3419(3) 0.09510(19) 0.04442(18) 0.0508(6) Uani 1 1 d . . .
O7A O -0.2942(3) 0.5948(2) 0.4876(2) 0.0642(7) Uani 1 1 d . . .
O6A O -0.1026(3) 0.8037(2) 0.5619(2) 0.0718(8) Uani 1 1 d . . .
O1A O 1.2932(3) 0.3913(2) -0.0186(2) 0.0636(7) Uani 1 1 d . . .
H3 H 0.4091 0.2590 0.7879 0.072 Uiso 1 1 d . . .
H4 H 0.4274 0.2524 0.6818 0.065 Uiso 1 1 d . . .
H1 H 0.6687 -0.0170 0.8006 0.038 Uiso 1 1 d . . .
H2 H 0.6908 -0.0155 0.7076 0.054 Uiso 1 1 d . . .
H7 H 0.6299 0.5144 0.8043 0.059 Uiso 1 1 d . . .
H8 H 0.6143 0.5213 0.6929 0.068 Uiso 1 1 d . . .
H6 H 1.1351 0.7955 0.7102 0.048 Uiso 1 1 d . . .
H5 H 1.1600 0.7897 0.7979 0.040 Uiso 1 1 d . . .
H20B H 1.0443 0.1954 0.0580 0.079 Uiso 1 1 d . . .
H20A H 1.1526 0.2590 0.0241 0.067 Uiso 1 1 d . . .
H70A H -0.3186 0.5258 0.5160 0.128 Uiso 1 1 d . . .
H70B H -0.3905 0.5927 0.4740 0.099 Uiso 1 1 d . . .
H30A H 1.4444 0.1555 0.0199 0.082 Uiso 1 1 d . . .
H30B H 1.2787 0.1257 0.0479 0.085 Uiso 1 1 d . . .
H40A H 0.7296 0.1583 0.0179 0.050 Uiso 1 1 d . . .
H40B H 0.7381 0.0469 0.0149 0.050 Uiso 1 1 d . . .
H50A H 0.2544 0.8579 0.5308 0.050 Uiso 1 1 d . . .
H50B H 0.1296 0.8739 0.5539 0.050 Uiso 1 1 d . . .
H10A H 1.3271 0.4595 0.0151 0.050 Uiso 1 1 d . . .
H10B H 1.3866 0.3866 -0.0362 0.050 Uiso 1 1 d . . .
H80B H -0.2984 0.9606 0.5145 0.050 Uiso 1 1 d . . .
H80A H -0.4184 0.8594 0.5133 0.050 Uiso 1 1 d . . .
H60B H -0.1840 0.8288 0.5686 0.050 Uiso 1 1 d . . .
H60A H -0.1570 0.7382 0.5256 0.050 Uiso 1 1 d . . .

loop_
_atom_site_aniso_label
_atom_site_aniso_U_11
_atom_site_aniso_U_22
_atom_site_aniso_U_33
_atom_site_aniso_U_23
_atom_site_aniso_U_13
_atom_site_aniso_U_12
C1 0.0272(14) 0.0319(14) 0.0364(14) 0.0058(11) 0.0044(11) 0.0069(11)
C1A 0.055(2) 0.059(2) 0.088(3) 0.016(2) 0.015(2) 0.0142(19)
C2 0.0301(15) 0.0421(17) 0.0481(17) 0.0175(14) -0.0018(13) 0.0114(13)
C2A 0.0484(18) 0.0382(17) 0.0361(15) 0.0020(13) 0.0001(13) 0.0135(14)
C3 0.0309(15) 0.0319(15) 0.0543(18) 0.0163(13) 0.0041(13) 0.0086(12)
C3A 0.0427(17) 0.0412(17) 0.0374(15) 0.0096(13) 0.0010(13) 0.0120(14)
C4 0.0223(13) 0.0346(14) 0.0329(14) 0.0033(11) 0.0015(10) 0.0053(11)
C4A 0.044(2) 0.052(2) 0.087(3) 0.017(2) -0.0017(19) 0.0086(17)
C5 0.0307(15) 0.0422(17) 0.0526(18) 0.0173(14) 0.0017(13) 0.0158(13)
C6 0.0322(16) 0.0371(16) 0.066(2) 0.0220(15) 0.0104(14) 0.0128(13)
C7 0.0299(14) 0.0361(15) 0.0303(13) 0.0044(11) 0.0011(11) 0.0108(12)
C8 0.0253(14) 0.0408(16) 0.0458(16) 0.0129(13) 0.0064(12) 0.0060(12)
C9 0.0261(14) 0.0298(14) 0.0501(17) 0.0127(12) 0.0030(12) 0.0067(11)
C10 0.0283(14) 0.0318(14) 0.0369(14) 0.0033(11) -0.0016(11) 0.0121(11)
C11 0.0325(16) 0.0300(14) 0.0502(17) 0.0128(13) 0.0021(13) 0.0050(12)
C12 0.0276(14) 0.0361(15) 0.0491(17) 0.0132(13) 0.0072(12) 0.0078(12)
Ag2 0.02764(15) 0.04896(17) 0.05422(17) 0.00444(11) 0.00104(10) 0.01601(11)
Ag1 0.02548(15) 0.04852(17) 0.06280(18) 0.00539(12) 0.00196(11) 0.01375(11)
N1 0.0251(12) 0.0374(13) 0.0509(15) 0.0069(11) 0.0052(10) 0.0064(10)
N2 0.0222(12) 0.0451(15) 0.0521(15) 0.0092(12) 0.0015(10) 0.0068(11)
N3 0.0346(13) 0.0427(14) 0.0414(13) 0.0080(11) 0.0015(10) 0.0175(11)
N4 0.0343(13) 0.0377(13) 0.0469(14) 0.0051(11) 0.0013(11) 0.0167(11)
O1 0.0635(16) 0.0488(14) 0.0761(17) 0.0172(13) 0.0085(13) 0.0241(13)
O5A 0.0560(15) 0.0564(15) 0.0613(15) 0.0072(12) 0.0055(12) 0.0247(12)
O2 0.0515(14) 0.0408(13) 0.0740(17) 0.0174(12) -0.0034(12) 0.0114(11)
O8A 0.0531(14) 0.0420(13) 0.0604(15) 0.0093(11) 0.0015(11) 0.0058(11)
O3 0.0532(14) 0.0502(14) 0.0701(16) -0.0012(12) -0.0010(12) 0.0225(12)
O4A 0.0547(14) 0.0448(13) 0.0583(14) 0.0034(11) -0.0084(11) 0.0178(11)
O4 0.0481(14) 0.0400(13) 0.0834(18) -0.0003(12) 0.0057(13) 0.0110(11)
O2A 0.0531(15) 0.0569(15) 0.0754(17) 0.0221(13) 0.0130(13) 0.0202(12)
O3A 0.0471(13) 0.0451(13) 0.0595(14) 0.0085(11) -0.0011(11) 0.0133(11)
O7A 0.0561(16) 0.0521(15) 0.0844(19) 0.0132(13) 0.0038(14) 0.0160(12)
O6A 0.0564(16) 0.0682(18) 0.089(2) -0.0087(15) -0.0017(14) 0.0234(14)
O1A 0.0622(16) 0.0509(15) 0.0762(18) 0.0139(13) 0.0115(13) 0.0142(12)

loop_
_geom_bond_atom_site_label_1
_geom_bond_atom_site_label_2
_geom_bond_distance
_geom_bond_site_symmetry_2
_geom_bond_publ_flag
C1 N1 1.475(4) . ?
C1 C2 1.521(4) . ?
C1 C6 1.523(4) . ?
C1A C2A 1.505(5) . ?
C2 C3 1.532(4) 1_655 ?
C2A O2 1.245(4) . ?
C2A O1 1.247(4) . ?
C3 C4 1.518(4) . ?
C3 C2 1.532(4) 1_455 ?
C3A O3 1.248(4) . ?
C3A O4 1.255(4) . ?
C3A C4A 1.508(5) . ?
C4 N2 1.485(3) . ?
C4 C5 1.511(4) . ?
C5 C6 1.525(4) 1_455 ?
C6 C5 1.525(4) 1_655 ?
C7 N3 1.475(4) . ?
C7 C8 1.521(4) . ?
C7 C9 1.526(4) . ?
C8 C11 1.530(4) 1_655 ?
C9 C12 1.528(4) . ?
C10 N4 1.496(4) . ?
C10 C12 1.515(4) 1_455 ?
C10 C11 1.524(4) . ?
C11 C8 1.530(4) 1_455 ?
C12 C10 1.515(4) 1_655 ?
Ag2 N4 2.134(3) . ?
Ag2 N3 2.141(3) . ?
Ag1 N1 2.137(3) . ?
Ag1 N2 2.150(3) . ?
